data_7036650
loop_
_publ_author_name
'Beil, Andreas'
'Gilliard, Robert J.'
'Gr\"utzmacher, Hansj\"org'

_publ_section_title
;
 From the parent phosphinidene-carbene adduct NHC[double bond, length as
 m-dash]PH to cationic P4-rings and P2-cycloaddition products.
;
_journal_issue 5
_journal_name_full 'Dalton transactions (Cambridge, England : 2003)'
_journal_page_first 2044
_journal_page_last 2052
_journal_paper_doi 10.1039/c5dt03014e
_journal_volume 45
_journal_year 2016
_chemical_formula_moiety 'Cl4 Ga, C39 H51 N2 P2'
_chemical_formula_sum 'C39 H51 Cl4 Ga N2 P2'
_chemical_formula_weight 821.28
_chemical_properties_physical 'Air-sensitive, Moisture-sensitive'
_space_group_crystal_system monoclinic
_space_group_IT_number 14
_space_group_name_Hall '-P 2ybc'
_space_group_name_H-M_alt 'P 1 21/c 1'
_symmetry_space_group_name_Hall '-P 2ybc'
_symmetry_space_group_name_H-M 'P 1 21/c 1'
_atom_sites_solution_hydrogens geom
_atom_sites_solution_primary direct
_audit_creation_date 2015-07-14
_audit_creation_method
;
Olex2 1.2
(compiled 2015.01.26 svn.r3150 for OlexSys, GUI svn.r4998)
;
_audit_update_record
;
2015-07-28 deposited with the CCDC.
2015-09-14 downloaded from the CCDC.
;
_cell_angle_alpha 90
_cell_angle_beta 102.366(2)
_cell_angle_gamma 90
_cell_formula_units_Z 4
_cell_length_a 10.5864(5)
_cell_length_b 16.4856(8)
_cell_length_c 24.2540(11)
_cell_measurement_reflns_used 9767
_cell_measurement_temperature 101.1
_cell_measurement_theta_max 30.54
_cell_measurement_theta_min 2.47
_cell_volume 4134.7(3)
_computing_cell_refinement 'Bruker SAINT'
_computing_data_collection 'Bruker APEX2'
_computing_data_reduction 'Bruker SAINT'
_computing_molecular_graphics 'Olex2 (Dolomanov et al., 2009)'
_computing_publication_material 'Olex2 (Dolomanov et al., 2009)'
_computing_structure_refinement 'XL (Sheldrick, 2008)'
_computing_structure_solution 'XS (Sheldrick, 2008)'
_diffrn_ambient_temperature 101.1
_diffrn_detector 'Bruker APEX2 area detector'
_diffrn_detector_area_resol_mean 8.33
_diffrn_detector_type 'CCD area detector'
_diffrn_measured_fraction_theta_full 0.999
_diffrn_measured_fraction_theta_max 0.990
_diffrn_measurement_device 'fixed chi three-circle diffractometer'
_diffrn_measurement_device_type 'Bruker D8 Venture'
_diffrn_measurement_method '\w and \f scans'
_diffrn_radiation_monochromator graphite
_diffrn_radiation_probe x-ray
_diffrn_radiation_type MoK\a
_diffrn_radiation_wavelength 0.71073
_diffrn_reflns_av_R_equivalents 0.0763
_diffrn_reflns_av_unetI/netI 0.0426
_diffrn_reflns_laue_measured_fraction_full 0.999
_diffrn_reflns_laue_measured_fraction_max 0.990
_diffrn_reflns_limit_h_max 15
_diffrn_reflns_limit_h_min -15
_diffrn_reflns_limit_k_max 23
_diffrn_reflns_limit_k_min -23
_diffrn_reflns_limit_l_max 34
_diffrn_reflns_limit_l_min -34
_diffrn_reflns_number 78415
_diffrn_reflns_point_group_measured_fraction_full 0.999
_diffrn_reflns_point_group_measured_fraction_max 0.990
_diffrn_reflns_theta_full 25.242
_diffrn_reflns_theta_max 30.563
_diffrn_reflns_theta_min 2.321
_diffrn_source 'sealed tube'
_diffrn_standards_number 0
_exptl_absorpt_coefficient_mu 1.030
_exptl_absorpt_correction_T_max 0.9549
_exptl_absorpt_correction_T_min 0.7730
_exptl_absorpt_correction_type numerical
_exptl_absorpt_process_details
;
SADABS-2012/1 (Bruker,2012) was used for absorption correction.
wR2(int) was 0.1616 before and 0.0803 after correction.
The Ratio of minimum to maximum transmission is 0.8095.
The \l/2 correction factor is 0.0015.
;
_exptl_crystal_colour 'clear colourless'
_exptl_crystal_colour_lustre clear
_exptl_crystal_colour_primary colourless
_exptl_crystal_density_diffrn 1.319
_exptl_crystal_description block
_exptl_crystal_F_000 1712
_exptl_crystal_recrystallization_method 'Re-crystallisation from solvent: DME/hexane'
_exptl_crystal_size_max 0.992
_exptl_crystal_size_mid 0.541
_exptl_crystal_size_min 0.526
_refine_diff_density_max 0.827
_refine_diff_density_min -0.495
_refine_diff_density_rms 0.078
_refine_ls_extinction_method none
_refine_ls_goodness_of_fit_ref 1.081
_refine_ls_hydrogen_treatment constr
_refine_ls_matrix_type full
_refine_ls_number_parameters 443
_refine_ls_number_reflns 12547
_refine_ls_number_restraints 0
_refine_ls_restrained_S_all 1.081
_refine_ls_R_factor_all 0.0592
_refine_ls_R_factor_gt 0.0432
_refine_ls_shift/su_max 0.002
_refine_ls_shift/su_mean 0.000
_refine_ls_structure_factor_coef Fsqd
_refine_ls_weighting_details 'w=1/[\s^2^(Fo^2^)+(0.0273P)^2^+4.2256P] where P=(Fo^2^+2Fc^2^)/3'
_refine_ls_weighting_scheme calc
_refine_ls_wR_factor_gt 0.0859
_refine_ls_wR_factor_ref 0.0917
_reflns_Friedel_coverage 0.000
_reflns_number_gt 10392
_reflns_number_total 12547
_reflns_threshold_expression 'I > 2\s(I)'
_cod_data_source_file c5dt03014e2.cif
_cod_data_source_block 4a
_cod_depositor_comments 'Adding full bibliography for 7036646--7036654.cif.'
_cod_database_code 7036650
_shelx_space_group_comment
;
The symmetry employed for this shelxl refinement is uniquely defined
by the following loop, which should always be used as a source of
symmetry information in preference to the above space-group names.
They are only intended as comments.
;
_olex2_refinement_description
;
1. Fixed Uiso
 At 1.2 times of:
  All C(H) groups, All C(H,H) groups
 At 1.5 times of:
  All C(H,H,H) groups
2.a Ternary CH refined with riding coordinates:
 C10(H10), C25(H25), C13(H13), C22(H22)
2.b Secondary CH2 refined with riding coordinates:
 C34(H34A,H34B), C37(H37A,H37B)
2.c Aromatic/amide H refined with riding coordinates:
 C6(H6), C3(H3), C8(H8), C20(H20), C2(H2), C7(H7), C18(H18), C29(H29),
 C19(H19), C31(H31), C30(H30), C33(H33), C32(H32)
2.d Idealised Me refined as rotating group:
 C11(H11A,H11B,H11C), C12(H12A,H12B,H12C), C39(H39A,H39B,H39C), C26(H26A,H26B,
 H26C), C38(H38A,H38B,H38C), C23(H23A,H23B,H23C), C27(H27A,H27B,H27C), C24(H24A,
 H24B,H24C), C15(H15A,H15B,H15C), C14(H14A,H14B,H14C)
;
_shelx_shelxl_version_number 2014/7
_olex2_submission_original_sample_id AB123_1_1
_olex2_submission_special_instructions 'No special instructions were received'

loop_
_space_group_symop_operation_xyz
'x, y, z'
'-x, y+1/2, -z+1/2'
'-x, -y, -z'
'x, -y-1/2, z-1/2'

loop_
_atom_site_label
_atom_site_type_symbol
_atom_site_fract_x
_atom_site_fract_y
_atom_site_fract_z
_atom_site_U_iso_or_equiv
_atom_site_adp_type
_atom_site_occupancy
_atom_site_site_symmetry_order
_atom_site_calc_flag
_atom_site_refinement_flags_posn
Ga1 Ga 0.88420(2) 0.57529(2) 0.34714(2) 0.01371(5) Uani 1 1 d .
P1 P 0.56743(4) 0.15111(3) 0.41425(2) 0.01029(8) Uani 1 1 d .
Cl2 Cl 0.94820(5) 0.51626(3) 0.42815(2) 0.02296(10) Uani 1 1 d .
P2 P 0.50037(4) 0.10115(3) 0.32741(2) 0.01250(9) Uani 1 1 d .
Cl1 Cl 0.92846(5) 0.49337(3) 0.28307(2) 0.02123(10) Uani 1 1 d .
Cl4 Cl 0.98185(5) 0.69055(3) 0.34517(2) 0.02744(11) Uani 1 1 d .
Cl3 Cl 0.67560(5) 0.59345(3) 0.33031(2) 0.02862(12) Uani 1 1 d .
N1 N 0.72200(13) 0.26692(9) 0.37513(6) 0.0111(3) Uani 1 1 d .
N2 N 0.56599(14) 0.32776(8) 0.40283(6) 0.0111(3) Uani 1 1 d .
C4 C 0.81257(15) 0.20585(10) 0.36414(7) 0.0124(3) Uani 1 1 d .
C1 C 0.61395(15) 0.25382(10) 0.39504(7) 0.0103(3) Uani 1 1 d .
C10 C 0.71540(16) 0.22169(11) 0.25839(7) 0.0137(3) Uani 1 1 d .
H10 H 0.6406 0.2443 0.2726 0.016 Uiso 1 1 calc R
C5 C 0.81003(16) 0.18492(11) 0.30808(8) 0.0130(3) Uani 1 1 d .
C35 C 0.35543(16) 0.08095(10) 0.43712(8) 0.0140(3) Uani 1 1 d .
C21 C 0.33709(17) 0.35947(10) 0.39714(8) 0.0159(3) Uani 1 1 d .
C34 C 0.40587(16) 0.16570(10) 0.43228(8) 0.0135(3) Uani 1 1 d .
H34A H 0.4145 0.1953 0.4684 0.016 Uiso 1 1 calc R
H34B H 0.3472 0.1965 0.4022 0.016 Uiso 1 1 calc R
C9 C 0.90269(16) 0.17477(11) 0.41038(8) 0.0155(3) Uani 1 1 d .
C6 C 0.90285(17) 0.12970(12) 0.29853(8) 0.0186(4) Uani 1 1 d .
H6 H 0.9040 0.1136 0.2610 0.022 Uiso 1 1 calc R
C28 C 0.57866(17) 0.00089(11) 0.33572(8) 0.0149(3) Uani 1 1 d .
C16 C 0.46079(17) 0.34701(10) 0.43060(8) 0.0130(3) Uani 1 1 d .
C3 C 0.64364(18) 0.38727(10) 0.38721(8) 0.0157(3) Uani 1 1 d .
H3 H 0.6308 0.4442 0.3885 0.019 Uiso 1 1 calc R
C11 C 0.66337(19) 0.15875(12) 0.21289(8) 0.0196(4) Uani 1 1 d .
H11A H 0.7328 0.1419 0.1944 0.029 Uiso 1 1 calc GR
H11B H 0.5925 0.1825 0.1849 0.029 Uiso 1 1 calc GR
H11C H 0.6315 0.1115 0.2303 0.029 Uiso 1 1 calc GR
C8 C 0.99351(18) 0.11996(13) 0.39816(9) 0.0216(4) Uani 1 1 d .
H8 H 1.0563 0.0974 0.4282 0.026 Uiso 1 1 calc R
C36 C 0.32223(16) 0.03661(11) 0.38997(8) 0.0151(3) Uani 1 1 d .
C37 C 0.33326(16) 0.07388(11) 0.33423(8) 0.0156(3) Uani 1 1 d .
H37A H 0.2794 0.1235 0.3282 0.019 Uiso 1 1 calc R
H37B H 0.2967 0.0353 0.3037 0.019 Uiso 1 1 calc R
C20 C 0.23997(19) 0.37878(12) 0.42573(10) 0.0231(4) Uani 1 1 d .
H20 H 0.1546 0.3883 0.4049 0.028 Uiso 1 1 calc R
C25 C 0.30850(18) 0.35520(11) 0.33324(8) 0.0193(4) Uani 1 1 d .
H25 H 0.3800 0.3243 0.3218 0.023 Uiso 1 1 calc R
C2 C 0.74094(18) 0.34915(11) 0.36985(8) 0.0158(3) Uani 1 1 d .
H2 H 0.8095 0.3742 0.3565 0.019 Uiso 1 1 calc R
C17 C 0.49150(19) 0.35341(11) 0.48946(8) 0.0173(4) Uani 1 1 d .
C7 C 0.99367(18) 0.09794(13) 0.34330(9) 0.0234(4) Uani 1 1 d .
H7 H 1.0566 0.0606 0.3361 0.028 Uiso 1 1 calc R
C12 C 0.7793(2) 0.29154(12) 0.23252(9) 0.0219(4) Uani 1 1 d .
H12A H 0.8042 0.3345 0.2607 0.033 Uiso 1 1 calc GR
H12B H 0.7180 0.3133 0.1997 0.033 Uiso 1 1 calc GR
H12C H 0.8563 0.2714 0.2206 0.033 Uiso 1 1 calc GR
C13 C 0.90621(18) 0.20131(13) 0.47081(8) 0.0205(4) Uani 1 1 d .
H13 H 0.8184 0.2221 0.4726 0.025 Uiso 1 1 calc R
C18 C 0.3895(2) 0.37159(12) 0.51548(9) 0.0243(4) Uani 1 1 d .
H18 H 0.4052 0.3753 0.5555 0.029 Uiso 1 1 calc R
C29 C 0.70684(19) -0.00855(12) 0.36384(8) 0.0210(4) Uani 1 1 d .
H29 H 0.7532 0.0367 0.3822 0.025 Uiso 1 1 calc R
C39 C 0.2758(2) -0.04997(12) 0.38831(10) 0.0242(4) Uani 1 1 d .
H39A H 0.3442 -0.0862 0.3815 0.036 Uiso 1 1 calc GR
H39B H 0.1989 -0.0562 0.3579 0.036 Uiso 1 1 calc GR
H39C H 0.2541 -0.0638 0.4245 0.036 Uiso 1 1 calc GR
C26 C 0.3066(2) 0.44133(13) 0.30879(9) 0.0268(4) Uani 1 1 d .
H26A H 0.2402 0.4736 0.3213 0.040 Uiso 1 1 calc GR
H26B H 0.2870 0.4385 0.2675 0.040 Uiso 1 1 calc GR
H26C H 0.3914 0.4668 0.3220 0.040 Uiso 1 1 calc GR
C19 C 0.2659(2) 0.38431(12) 0.48398(10) 0.0273(5) Uani 1 1 d .
H19 H 0.1979 0.3970 0.5026 0.033 Uiso 1 1 calc R
C31 C 0.7021(2) -0.15009(13) 0.33922(11) 0.0316(5) Uani 1 1 d .
H31 H 0.7431 -0.2016 0.3413 0.038 Uiso 1 1 calc R
C38 C 0.35110(19) 0.05486(12) 0.49613(9) 0.0219(4) Uani 1 1 d .
H38A H 0.4371 0.0610 0.5206 0.033 Uiso 1 1 calc GR
H38B H 0.3243 -0.0021 0.4958 0.033 Uiso 1 1 calc GR
H38C H 0.2891 0.0887 0.5104 0.033 Uiso 1 1 calc GR
C22 C 0.6277(2) 0.34205(12) 0.52479(8) 0.0227(4) Uani 1 1 d .
H22 H 0.6886 0.3398 0.4985 0.027 Uiso 1 1 calc R
C23 C 0.6407(2) 0.26237(13) 0.55819(9) 0.0289(5) Uani 1 1 d .
H23A H 0.5752 0.2605 0.5812 0.043 Uiso 1 1 calc GR
H23B H 0.7271 0.2593 0.5828 0.043 Uiso 1 1 calc GR
H23C H 0.6283 0.2165 0.5319 0.043 Uiso 1 1 calc GR
C30 C 0.7679(2) -0.08343(13) 0.36539(9) 0.0282(5) Uani 1 1 d .
H30 H 0.8557 -0.0888 0.3846 0.034 Uiso 1 1 calc R
C33 C 0.5147(2) -0.06635(13) 0.30763(11) 0.0280(5) Uani 1 1 d .
H33 H 0.4284 -0.0608 0.2866 0.034 Uiso 1 1 calc R
C27 C 0.1804(2) 0.31183(13) 0.30839(10) 0.0301(5) Uani 1 1 d .
H27A H 0.1777 0.2598 0.3277 0.045 Uiso 1 1 calc GR
H27B H 0.1739 0.3023 0.2680 0.045 Uiso 1 1 calc GR
H27C H 0.1079 0.3457 0.3137 0.045 Uiso 1 1 calc GR
C24 C 0.6671(3) 0.41361(14) 0.56481(11) 0.0392(6) Uani 1 1 d .
H24A H 0.6577 0.4642 0.5431 0.059 Uiso 1 1 calc GR
H24B H 0.7575 0.4071 0.5847 0.059 Uiso 1 1 calc GR
H24C H 0.6116 0.4154 0.5923 0.059 Uiso 1 1 calc GR
C15 C 1.0028(3) 0.27029(17) 0.48760(10) 0.0410(6) Uani 1 1 d .
H15A H 1.0893 0.2518 0.4851 0.062 Uiso 1 1 calc GR
H15B H 1.0035 0.2870 0.5264 0.062 Uiso 1 1 calc GR
H15C H 0.9776 0.3164 0.4621 0.062 Uiso 1 1 calc GR
C14 C 0.9387(2) 0.13100(16) 0.51274(10) 0.0336(5) Uani 1 1 d .
H14A H 0.8796 0.0857 0.5002 0.050 Uiso 1 1 calc GR
H14B H 0.9292 0.1490 0.5502 0.050 Uiso 1 1 calc GR
H14C H 1.0279 0.1134 0.5147 0.050 Uiso 1 1 calc GR
C32 C 0.5758(2) -0.14092(14) 0.31007(12) 0.0375(6) Uani 1 1 d .
H32 H 0.5303 -0.1863 0.2915 0.045 Uiso 1 1 calc R

loop_
_atom_site_aniso_label
_atom_site_aniso_U_11
_atom_site_aniso_U_22
_atom_site_aniso_U_33
_atom_site_aniso_U_23
_atom_site_aniso_U_13
_atom_site_aniso_U_12
Ga1 0.01330(9) 0.01429(9) 0.01368(10) 0.00192(7) 0.00320(7) 0.00099(7)
P1 0.01147(19) 0.00831(18) 0.0109(2) 0.00020(15) 0.00191(15) -0.00124(14)
Cl2 0.0287(2) 0.0250(2) 0.0144(2) 0.00412(18) 0.00279(18) 0.00547(18)
P2 0.0141(2) 0.0118(2) 0.0113(2) -0.00061(16) 0.00232(16) -0.00248(15)
Cl1 0.0260(2) 0.0207(2) 0.0174(2) -0.00225(17) 0.00545(18) 0.00171(17)
Cl4 0.0334(3) 0.0185(2) 0.0324(3) -0.0004(2) 0.0117(2) -0.00757(19)
Cl3 0.0147(2) 0.0372(3) 0.0336(3) 0.0080(2) 0.00438(19) 0.00633(19)
N1 0.0108(6) 0.0098(6) 0.0130(7) -0.0015(5) 0.0035(5) -0.0017(5)
N2 0.0134(6) 0.0094(6) 0.0116(7) -0.0001(5) 0.0054(5) -0.0008(5)
C4 0.0086(7) 0.0141(8) 0.0152(8) -0.0009(6) 0.0039(6) -0.0006(6)
C1 0.0109(7) 0.0103(7) 0.0094(8) -0.0005(6) 0.0016(6) -0.0011(6)
C10 0.0139(8) 0.0150(8) 0.0127(8) 0.0009(6) 0.0038(6) 0.0029(6)
C5 0.0111(7) 0.0133(8) 0.0149(8) 0.0001(6) 0.0032(6) 0.0002(6)
C35 0.0109(7) 0.0110(7) 0.0214(9) 0.0033(7) 0.0062(6) 0.0007(6)
C21 0.0168(8) 0.0073(7) 0.0246(10) -0.0018(7) 0.0064(7) -0.0007(6)
C34 0.0143(8) 0.0104(7) 0.0171(9) -0.0020(6) 0.0061(6) -0.0008(6)
C9 0.0101(7) 0.0212(9) 0.0147(8) 0.0020(7) 0.0011(6) -0.0033(6)
C6 0.0166(8) 0.0223(9) 0.0177(9) -0.0018(7) 0.0053(7) 0.0050(7)
C28 0.0162(8) 0.0138(8) 0.0166(9) -0.0028(7) 0.0078(7) -0.0019(6)
C16 0.0163(8) 0.0083(7) 0.0167(8) -0.0016(6) 0.0083(7) -0.0009(6)
C3 0.0221(9) 0.0085(7) 0.0183(9) -0.0001(6) 0.0083(7) -0.0035(6)
C11 0.0214(9) 0.0232(10) 0.0136(9) -0.0019(7) 0.0023(7) 0.0001(7)
C8 0.0125(8) 0.0286(10) 0.0221(10) 0.0036(8) 0.0003(7) 0.0044(7)
C36 0.0102(7) 0.0116(8) 0.0241(9) 0.0010(7) 0.0051(7) 0.0005(6)
C37 0.0107(7) 0.0160(8) 0.0184(9) -0.0030(7) -0.0005(6) -0.0005(6)
C20 0.0175(9) 0.0155(9) 0.0392(12) -0.0020(8) 0.0127(8) 0.0002(7)
C25 0.0182(8) 0.0158(9) 0.0219(10) -0.0011(7) 0.0000(7) 0.0032(7)
C2 0.0191(8) 0.0112(8) 0.0191(9) -0.0007(7) 0.0084(7) -0.0054(6)
C17 0.0252(9) 0.0107(8) 0.0181(9) -0.0015(7) 0.0090(7) -0.0032(7)
C7 0.0141(8) 0.0286(10) 0.0280(11) 0.0022(8) 0.0058(7) 0.0083(7)
C12 0.0281(10) 0.0175(9) 0.0218(10) 0.0040(8) 0.0089(8) -0.0004(8)
C13 0.0154(8) 0.0307(10) 0.0141(9) -0.0003(8) 0.0001(7) -0.0035(7)
C18 0.0384(12) 0.0175(9) 0.0226(10) -0.0055(8) 0.0192(9) -0.0062(8)
C29 0.0222(9) 0.0193(9) 0.0196(9) -0.0039(7) 0.0003(7) 0.0025(7)
C39 0.0263(10) 0.0144(9) 0.0350(12) -0.0043(8) 0.0134(9) -0.0067(7)
C26 0.0341(11) 0.0200(10) 0.0241(11) 0.0031(8) 0.0016(9) 0.0001(8)
C19 0.0326(11) 0.0167(9) 0.0415(13) -0.0059(9) 0.0277(10) -0.0029(8)
C31 0.0401(13) 0.0175(10) 0.0420(14) -0.0012(9) 0.0197(11) 0.0090(9)
C38 0.0234(9) 0.0211(9) 0.0235(10) 0.0055(8) 0.0104(8) 0.0003(7)
C22 0.0307(10) 0.0220(10) 0.0142(9) 0.0007(7) 0.0023(8) -0.0051(8)
C23 0.0423(13) 0.0197(10) 0.0210(10) -0.0017(8) -0.0014(9) -0.0008(9)
C30 0.0298(11) 0.0274(11) 0.0250(11) 0.0004(9) 0.0005(9) 0.0098(9)
C33 0.0176(9) 0.0209(10) 0.0457(14) -0.0146(9) 0.0069(9) -0.0034(7)
C27 0.0245(10) 0.0202(10) 0.0387(13) -0.0014(9) -0.0085(9) 0.0017(8)
C24 0.0580(16) 0.0205(11) 0.0303(13) -0.0001(9) -0.0103(11) -0.0117(10)
C15 0.0498(15) 0.0486(16) 0.0232(12) -0.0098(11) 0.0045(10) -0.0280(12)
C14 0.0322(12) 0.0482(15) 0.0200(11) 0.0105(10) 0.0046(9) 0.0003(10)
C32 0.0327(12) 0.0190(10) 0.0642(18) -0.0176(11) 0.0177(12) -0.0051(9)

loop_
_atom_type_symbol
_atom_type_description
_atom_type_scat_dispersion_real
_atom_type_scat_dispersion_imag
_atom_type_scat_source
C C 0.0033 0.0016 'International Tables Vol C Tables 4.2.6.8 and 6.1.1.4'
H H 0.0000 0.0000 'International Tables Vol C Tables 4.2.6.8 and 6.1.1.4'
N N 0.0061 0.0033 'International Tables Vol C Tables 4.2.6.8 and 6.1.1.4'
P P 0.1023 0.0942 'International Tables Vol C Tables 4.2.6.8 and 6.1.1.4'
Cl Cl 0.1484 0.1585 'International Tables Vol C Tables 4.2.6.8 and 6.1.1.4'
Ga Ga 0.2307 1.6083 'International Tables Vol C Tables 4.2.6.8 and 6.1.1.4'

loop_
_geom_angle_atom_site_label_1
_geom_angle_atom_site_label_2
_geom_angle_atom_site_label_3
_geom_angle
Cl2 Ga1 Cl1 107.12(2)
Cl2 Ga1 Cl4 110.82(2)
Cl2 Ga1 Cl3 109.82(2)
Cl4 Ga1 Cl1 110.50(2)
Cl4 Ga1 Cl3 110.14(2)
Cl3 Ga1 Cl1 108.36(2)
C1 P1 P2 98.52(6)
C1 P1 C34 104.32(8)
C34 P1 P2 98.40(6)
C28 P2 P1 100.56(6)
C28 P2 C37 100.78(8)
C37 P2 P1 96.97(6)
C1 N1 C4 126.66(14)
C1 N1 C2 109.95(14)
C2 N1 C4 123.26(14)
C1 N2 C16 127.60(14)
C1 N2 C3 109.81(14)
C3 N2 C16 122.05(14)
C5 C4 N1 118.26(15)
C5 C4 C9 123.72(16)
C9 C4 N1 117.91(16)
N1 C1 P1 121.84(12)
N2 C1 P1 131.53(13)
N2 C1 N1 106.16(14)
C5 C10 H10 108.2
C5 C10 C11 112.10(15)
C5 C10 C12 110.50(15)
C11 C10 H10 108.2
C11 C10 C12 109.64(15)
C12 C10 H10 108.2
C4 C5 C10 123.06(15)
C6 C5 C4 117.08(16)
C6 C5 C10 119.82(16)
C36 C35 C34 118.12(16)
C36 C35 C38 126.90(17)
C38 C35 C34 114.96(16)
C16 C21 C25 122.89(16)
C20 C21 C16 116.28(18)
C20 C21 C25 120.80(17)
P1 C34 H34A 110.8
P1 C34 H34B 110.8
C35 C34 P1 104.82(11)
C35 C34 H34A 110.8
C35 C34 H34B 110.8
H34A C34 H34B 108.9
C4 C9 C13 122.43(17)
C8 C9 C4 116.57(17)
C8 C9 C13 120.95(16)
C5 C6 H6 119.7
C7 C6 C5 120.68(18)
C7 C6 H6 119.7
C29 C28 P2 121.55(14)
C29 C28 C33 118.04(17)
C33 C28 P2 119.94(15)
C21 C16 N2 118.51(16)
C17 C16 N2 117.10(15)
C17 C16 C21 124.38(17)
N2 C3 H3 126.5
C2 C3 N2 107.06(15)
C2 C3 H3 126.5
C10 C11 H11A 109.5
C10 C11 H11B 109.5
C10 C11 H11C 109.5
H11A C11 H11B 109.5
H11A C11 H11C 109.5
H11B C11 H11C 109.5
C9 C8 H8 119.4
C7 C8 C9 121.20(17)
C7 C8 H8 119.4
C35 C36 C37 119.04(16)
C35 C36 C39 124.34(18)
C39 C36 C37 116.62(16)
P2 C37 H37A 108.4
P2 C37 H37B 108.4
C36 C37 P2 115.67(12)
C36 C37 H37A 108.4
C36 C37 H37B 108.4
H37A C37 H37B 107.4
C21 C20 H20 119.4
C19 C20 C21 121.13(19)
C19 C20 H20 119.4
C21 C25 H25 108.1
C21 C25 C26 109.56(16)
C21 C25 C27 112.87(17)
C26 C25 H25 108.1
C26 C25 C27 109.92(16)
C27 C25 H25 108.1
N1 C2 H2 126.5
C3 C2 N1 107.02(15)
C3 C2 H2 126.5
C16 C17 C22 123.38(17)
C18 C17 C16 116.40(18)
C18 C17 C22 120.22(18)
C6 C7 H7 119.6
C8 C7 C6 120.74(18)
C8 C7 H7 119.6
C10 C12 H12A 109.5
C10 C12 H12B 109.5
C10 C12 H12C 109.5
H12A C12 H12B 109.5
H12A C12 H12C 109.5
H12B C12 H12C 109.5
C9 C13 H13 108.0
C9 C13 C15 110.38(17)
C9 C13 C14 112.17(18)
C15 C13 H13 108.0
C15 C13 C14 110.17(18)
C14 C13 H13 108.0
C17 C18 H18 119.5
C19 C18 C17 121.0(2)
C19 C18 H18 119.5
C28 C29 H29 119.6
C30 C29 C28 120.80(19)
C30 C29 H29 119.6
C36 C39 H39A 109.5
C36 C39 H39B 109.5
C36 C39 H39C 109.5
H39A C39 H39B 109.5
H39A C39 H39C 109.5
H39B C39 H39C 109.5
C25 C26 H26A 109.5
C25 C26 H26B 109.5
C25 C26 H26C 109.5
H26A C26 H26B 109.5
H26A C26 H26C 109.5
H26B C26 H26C 109.5
C20 C19 H19 119.6
C18 C19 C20 120.75(18)
C18 C19 H19 119.6
C30 C31 H31 120.4
C32 C31 H31 120.4
C32 C31 C30 119.1(2)
C35 C38 H38A 109.5
C35 C38 H38B 109.5
C35 C38 H38C 109.5
H38A C38 H38B 109.5
H38A C38 H38C 109.5
H38B C38 H38C 109.5
C17 C22 H22 107.9
C17 C22 C23 111.71(17)
C17 C22 C24 111.08(19)
C23 C22 H22 107.9
C24 C22 H22 107.9
C24 C22 C23 110.13(17)
C22 C23 H23A 109.5
C22 C23 H23B 109.5
C22 C23 H23C 109.5
H23A C23 H23B 109.5
H23A C23 H23C 109.5
H23B C23 H23C 109.5
C29 C30 H30 119.7
C31 C30 C29 120.5(2)
C31 C30 H30 119.7
C28 C33 H33 119.7
C32 C33 C28 120.7(2)
C32 C33 H33 119.7
C25 C27 H27A 109.5
C25 C27 H27B 109.5
C25 C27 H27C 109.5
H27A C27 H27B 109.5
H27A C27 H27C 109.5
H27B C27 H27C 109.5
C22 C24 H24A 109.5
C22 C24 H24B 109.5
C22 C24 H24C 109.5
H24A C24 H24B 109.5
H24A C24 H24C 109.5
H24B C24 H24C 109.5
C13 C15 H15A 109.5
C13 C15 H15B 109.5
C13 C15 H15C 109.5
H15A C15 H15B 109.5
H15A C15 H15C 109.5
H15B C15 H15C 109.5
C13 C14 H14A 109.5
C13 C14 H14B 109.5
C13 C14 H14C 109.5
H14A C14 H14B 109.5
H14A C14 H14C 109.5
H14B C14 H14C 109.5
C31 C32 C33 120.8(2)
C31 C32 H32 119.6
C33 C32 H32 119.6

loop_
_geom_bond_atom_site_label_1
_geom_bond_atom_site_label_2
_geom_bond_distance
Ga1 Cl2 2.1672(5)
Ga1 Cl1 2.1840(5)
Ga1 Cl4 2.1685(5)
Ga1 Cl3 2.1787(5)
P1 P2 2.2312(6)
P1 C1 1.8506(17)
P1 C34 1.8695(18)
P2 C28 1.8406(18)
P2 C37 1.8667(18)
N1 C4 1.454(2)
N1 C1 1.351(2)
N1 C2 1.380(2)
N2 C1 1.349(2)
N2 C16 1.455(2)
N2 C3 1.384(2)
C4 C5 1.397(2)
C4 C9 1.404(2)
C10 H10 1.0000
C10 C5 1.519(2)
C10 C11 1.529(3)
C10 C12 1.536(3)
C5 C6 1.395(2)
C35 C34 1.509(2)
C35 C36 1.339(3)
C35 C38 1.505(3)
C21 C16 1.400(2)
C21 C20 1.395(3)
C21 C25 1.516(3)
C34 H34A 0.9900
C34 H34B 0.9900
C9 C8 1.397(3)
C9 C13 1.522(3)
C6 H6 0.9500
C6 C7 1.390(3)
C28 C29 1.391(3)
C28 C33 1.398(3)
C16 C17 1.399(3)
C3 H3 0.9500
C3 C2 1.349(3)
C11 H11A 0.9800
C11 H11B 0.9800
C11 H11C 0.9800
C8 H8 0.9500
C8 C7 1.379(3)
C36 C37 1.512(3)
C36 C39 1.507(3)
C37 H37A 0.9900
C37 H37B 0.9900
C20 H20 0.9500
C20 C19 1.383(3)
C25 H25 1.0000
C25 C26 1.537(3)
C25 C27 1.538(3)
C2 H2 0.9500
C17 C18 1.395(3)
C17 C22 1.523(3)
C7 H7 0.9500
C12 H12A 0.9800
C12 H12B 0.9800
C12 H12C 0.9800
C13 H13 1.0000
C13 C15 1.525(3)
C13 C14 1.532(3)
C18 H18 0.9500
C18 C19 1.383(3)
C29 H29 0.9500
C29 C30 1.390(3)
C39 H39A 0.9800
C39 H39B 0.9800
C39 H39C 0.9800
C26 H26A 0.9800
C26 H26B 0.9800
C26 H26C 0.9800
C19 H19 0.9500
C31 H31 0.9500
C31 C30 1.381(3)
C31 C32 1.380(3)
C38 H38A 0.9800
C38 H38B 0.9800
C38 H38C 0.9800
C22 H22 1.0000
C22 C23 1.534(3)
C22 C24 1.528(3)
C23 H23A 0.9800
C23 H23B 0.9800
C23 H23C 0.9800
C30 H30 0.9500
C33 H33 0.9500
C33 C32 1.385(3)
C27 H27A 0.9800
C27 H27B 0.9800
C27 H27C 0.9800
C24 H24A 0.9800
C24 H24B 0.9800
C24 H24C 0.9800
C15 H15A 0.9800
C15 H15B 0.9800
C15 H15C 0.9800
C14 H14A 0.9800
C14 H14B 0.9800
C14 H14C 0.9800
C32 H32 0.9500

loop_
_geom_torsion_atom_site_label_1
_geom_torsion_atom_site_label_2
_geom_torsion_atom_site_label_3
_geom_torsion_atom_site_label_4
_geom_torsion
P1 P2 C28 C29 -44.52(17)
P1 P2 C28 C33 143.46(16)
P1 P2 C37 C36 -40.85(13)
P2 P1 C1 N1 -73.83(13)
P2 P1 C1 N2 115.12(16)
P2 P1 C34 C35 68.40(12)
P2 C28 C29 C30 -174.21(17)
P2 C28 C33 C32 175.22(19)
N1 C4 C5 C10 -1.3(2)
N1 C4 C5 C6 176.36(16)
N1 C4 C9 C8 -176.15(16)
N1 C4 C9 C13 1.4(3)
N2 C16 C17 C18 -179.76(16)
N2 C16 C17 C22 0.6(3)
N2 C3 C2 N1 -0.1(2)
C4 N1 C1 P1 2.2(2)
C4 N1 C1 N2 175.25(15)
C4 N1 C2 C3 -175.58(16)
C4 C5 C6 C7 -0.4(3)
C4 C9 C8 C7 0.0(3)
C4 C9 C13 C15 -94.1(2)
C4 C9 C13 C14 142.65(18)
C1 P1 C34 C35 169.48(12)
C1 N1 C4 C5 105.1(2)
C1 N1 C4 C9 -78.5(2)
C1 N1 C2 C3 0.5(2)
C1 N2 C16 C21 -97.7(2)
C1 N2 C16 C17 83.6(2)
C1 N2 C3 C2 -0.3(2)
C10 C5 C6 C7 177.33(18)
C5 C4 C9 C8 0.0(3)
C5 C4 C9 C13 177.54(17)
C5 C6 C7 C8 0.4(3)
C35 C36 C37 P2 63.9(2)
C21 C16 C17 C18 1.6(3)
C21 C16 C17 C22 -178.10(17)
C21 C20 C19 C18 0.7(3)
C34 P1 C1 N1 -174.83(13)
C34 P1 C1 N2 14.12(18)
C34 C35 C36 C37 -1.6(2)
C34 C35 C36 C39 177.30(16)
C9 C4 C5 C10 -177.42(16)
C9 C4 C5 C6 0.3(3)
C9 C8 C7 C6 -0.2(3)
C28 P2 C37 C36 61.34(15)
C28 C29 C30 C31 -0.3(3)
C28 C33 C32 C31 -1.4(4)
C16 N2 C1 P1 1.0(3)
C16 N2 C1 N1 -171.04(15)
C16 N2 C3 C2 171.89(16)
C16 C21 C20 C19 -0.6(3)
C16 C21 C25 C26 -98.0(2)
C16 C21 C25 C27 139.12(18)
C16 C17 C18 C19 -1.5(3)
C16 C17 C22 C23 -108.5(2)
C16 C17 C22 C24 128.1(2)
C3 N2 C1 P1 172.67(14)
C3 N2 C1 N1 0.58(19)
C3 N2 C16 C21 91.6(2)
C3 N2 C16 C17 -87.1(2)
C11 C10 C5 C4 -139.84(17)
C11 C10 C5 C6 42.5(2)
C8 C9 C13 C15 83.4(2)
C8 C9 C13 C14 -39.9(2)
C36 C35 C34 P1 -69.08(17)
C37 P2 C28 C29 -143.79(16)
C37 P2 C28 C33 44.18(18)
C20 C21 C16 N2 -179.20(15)
C20 C21 C16 C17 -0.6(3)
C20 C21 C25 C26 80.0(2)
C20 C21 C25 C27 -42.8(2)
C25 C21 C16 N2 -1.1(2)
C25 C21 C16 C17 177.56(17)
C25 C21 C20 C19 -178.75(18)
C2 N1 C4 C5 -79.5(2)
C2 N1 C4 C9 96.9(2)
C2 N1 C1 P1 -173.70(12)
C2 N1 C1 N2 -0.67(19)
C17 C18 C19 C20 0.4(3)
C12 C10 C5 C4 97.5(2)
C12 C10 C5 C6 -80.1(2)
C13 C9 C8 C7 -177.63(19)
C18 C17 C22 C23 71.8(2)
C18 C17 C22 C24 -51.6(3)
C29 C28 C33 C32 2.9(3)
C39 C36 C37 P2 -115.07(16)
C38 C35 C34 P1 109.57(15)
C38 C35 C36 C37 179.93(16)
C38 C35 C36 C39 -1.2(3)
C22 C17 C18 C19 178.21(18)
C30 C31 C32 C33 -1.0(4)
C33 C28 C29 C30 -2.0(3)
C32 C31 C30 C29 1.9(4)
